data_7102083
loop_
_publ_author_name
'Colquhoun, Howard M.'
'Paoloni, Francois P. V.'
'Drew, Michael G. B.'
'Hodge, Philip'

_publ_section_title
;
 Dithioacetalisation of PEEK: a general technique for the solubilisation
 and characterisation of semi-crystalline aromatic polyketones
;
_journal_coden_ASTM CHCOFS
_journal_issue 32
_journal_name_full
;
 Chemical Communications (Cambridge, United Kingdom)
;
_journal_page_first 3365
_journal_page_last 3367
_journal_paper_doi 10.1039/b708116b
_journal_year 2007
_chemical_formula_sum 'C42 H32 O4 S4'
_chemical_formula_weight 728.92
_space_group_IT_number 61
_symmetry_cell_setting orthorhombic
_symmetry_space_group_name_Hall '-P 2ac 2ab'
_symmetry_space_group_name_H-M 'P b c a'
_atom_sites_solution_hydrogens geom
_atom_sites_solution_primary direct
_atom_sites_solution_secondary difmap
_audit_creation_method SHELXL-97
_cell_angle_alpha 90.00
_cell_angle_beta 90.00
_cell_angle_gamma 90.00
_cell_formula_units_Z 4
_cell_length_a 34.218(6)
_cell_length_b 11.2574(19)
_cell_length_c 8.8953(15)
_cell_measurement_reflns_used 22559
_cell_measurement_temperature 150(2)
_cell_measurement_theta_max 30.25
_cell_measurement_theta_min 2.98
_cell_volume 3426.5(10)
_computing_cell_refinement 'Crysalis, Oxford Diffraction'
_computing_data_collection 'Crysalis, Oxford Diffraction'
_computing_data_reduction 'Crysalis, Oxford Diffraction'
_computing_molecular_graphics PLATON(Spek,2004)
_computing_structure_refinement 'SHELXL-97 (Sheldrick, 1997)'
_computing_structure_solution 'SHELXS-97 (Sheldrick, 1997)'
_diffrn_ambient_temperature 150(2)
_diffrn_measured_fraction_theta_full 0.993
_diffrn_measured_fraction_theta_max 0.993
_diffrn_measurement_device 'Oxford Diffaction X-Calibur System'
_diffrn_measurement_method '321 frames, counting time 10 s.'
_diffrn_radiation_monochromator graphite
_diffrn_radiation_source 'fine-focus sealed tube'
_diffrn_radiation_type MoK\a
_diffrn_radiation_wavelength 0.71073
_diffrn_reflns_av_R_equivalents 0.2085
_diffrn_reflns_av_sigmaI/netI 0.2347
_diffrn_reflns_limit_h_max 45
_diffrn_reflns_limit_h_min -48
_diffrn_reflns_limit_k_max 13
_diffrn_reflns_limit_k_min -15
_diffrn_reflns_limit_l_max 12
_diffrn_reflns_limit_l_min -10
_diffrn_reflns_number 22559
_diffrn_reflns_theta_full 30.25
_diffrn_reflns_theta_max 30.25
_diffrn_reflns_theta_min 2.98
_diffrn_standards_decay_% 'not applicable'
_diffrn_standards_interval_count 'not applicable'
_diffrn_standards_interval_time 10s
_diffrn_standards_number 'not applicable'
_exptl_absorpt_coefficient_mu 0.322
_exptl_absorpt_correction_type none
_exptl_crystal_colour white
_exptl_crystal_density_diffrn 1.413
_exptl_crystal_density_method 'not measured'
_exptl_crystal_description needle
_exptl_crystal_F_000 1520
_exptl_crystal_size_max 0.30
_exptl_crystal_size_mid 0.05
_exptl_crystal_size_min 0.05
_refine_diff_density_max 0.680
_refine_diff_density_min -0.570
_refine_diff_density_rms 0.112
_refine_ls_extinction_method none
_refine_ls_goodness_of_fit_ref 0.792
_refine_ls_hydrogen_treatment constr
_refine_ls_matrix_type full
_refine_ls_number_parameters 226
_refine_ls_number_reflns 5074
_refine_ls_number_restraints 0
_refine_ls_restrained_S_all 0.792
_refine_ls_R_factor_all 0.2002
_refine_ls_R_factor_gt 0.0931
_refine_ls_shift/su_max 0.000
_refine_ls_shift/su_mean 0.000
_refine_ls_structure_factor_coef Fsqd
_refine_ls_weighting_details
;
w=1/[\s^2^(Fo^2^)+(0.1858P)^2^+0.0000P] where P=(Fo^2^+2Fc^2^)/3
;
_refine_ls_weighting_scheme calc
_refine_ls_wR_factor_gt 0.2383
_refine_ls_wR_factor_ref 0.2881
_reflns_number_gt 2168
_reflns_number_total 5074
_reflns_threshold_expression >2sigma(I)
_cod_data_source_file b708116b.txt
_cod_data_source_block 1
_cod_original_sg_symbol_H-M Pbca
_cod_database_code 7102083

loop_
_symmetry_equiv_pos_as_xyz
'x, y, z'
'-x+1/2, -y, z+1/2'
'-x, y+1/2, -z+1/2'
'x+1/2, -y+1/2, -z'
'-x, -y, -z'
'x-1/2, y, -z-1/2'
'x, -y-1/2, z-1/2'
'-x-1/2, y-1/2, z'

loop_
_atom_site_label
_atom_site_type_symbol
_atom_site_fract_x
_atom_site_fract_y
_atom_site_fract_z
_atom_site_U_iso_or_equiv
_atom_site_adp_type
_atom_site_occupancy
_atom_site_symmetry_multiplicity
_atom_site_calc_flag
_atom_site_refinement_flags
C1 C 0.32517(14) 0.4541(4) 0.0017(5) 0.0245(11) Uani 1 1 d .
S101 S 0.28752(4) 0.42363(12) 0.14524(14) 0.0314(4) Uani 1 1 d .
C102 C 0.24963(18) 0.3682(7) 0.0212(7) 0.0512(17) Uani 1 1 d .
H10A H 0.2407 0.2913 0.0563 0.061 Uiso 1 1 calc R
H10B H 0.2275 0.4222 0.0222 0.061 Uiso 1 1 calc R
C103 C 0.26521(17) 0.3568(5) -0.1375(6) 0.0386(14) Uani 1 1 d .
H10C H 0.2438 0.3575 -0.2090 0.046 Uiso 1 1 calc R
H10D H 0.2794 0.2827 -0.1487 0.046 Uiso 1 1 calc R
S104 S 0.29721(4) 0.48043(12) -0.17145(15) 0.0332(4) Uani 1 1 d .
C11 C 0.35311(14) 0.3508(4) -0.0238(5) 0.0238(11) Uani 1 1 d .
C12 C 0.34866(14) 0.2373(4) 0.0366(6) 0.0261(11) Uani 1 1 d .
H12 H 0.3269 0.2203 0.0954 0.031 Uiso 1 1 calc R
C13 C 0.37628(16) 0.1492(4) 0.0102(6) 0.0298(12) Uani 1 1 d .
H13 H 0.3726 0.0738 0.0506 0.036 Uiso 1 1 calc R
C14 C 0.40886(14) 0.1723(4) -0.0748(5) 0.0226(10) Uani 1 1 d .
C15 C 0.41357(15) 0.2840(4) -0.1389(5) 0.0277(11) Uani 1 1 d .
H15 H 0.4351 0.2998 -0.1995 0.033 Uiso 1 1 calc R
C16 C 0.38599(14) 0.3717(4) -0.1120(5) 0.0268(11) Uani 1 1 d .
H16 H 0.3896 0.4465 -0.1540 0.032 Uiso 1 1 calc R
O17 O 0.43438(10) 0.0792(3) -0.0993(4) 0.0313(8) Uani 1 1 d .
C21 C 0.47363(14) 0.1060(4) -0.1285(5) 0.0239(11) Uani 1 1 d .
C22 C 0.49021(15) 0.0476(4) -0.2503(5) 0.0270(12) Uani 1 1 d .
H22 H 0.4751 -0.0013 -0.3112 0.032 Uiso 1 1 calc R
C23 C 0.53012(15) 0.0636(4) -0.2800(6) 0.0286(11) Uani 1 1 d .
H23 H 0.5417 0.0260 -0.3617 0.034 Uiso 1 1 calc R
C24 C 0.55197(15) 0.1354(4) -0.1870(5) 0.0265(11) Uani 1 1 d .
C25 C 0.53455(15) 0.1930(4) -0.0680(6) 0.0286(12) Uani 1 1 d .
H25 H 0.5495 0.2422 -0.0068 0.034 Uiso 1 1 calc R
C26 C 0.49569(15) 0.1789(4) -0.0386(5) 0.0279(11) Uani 1 1 d .
H26 H 0.4842 0.2184 0.0420 0.034 Uiso 1 1 calc R
O27 O 0.59177(10) 0.1420(3) -0.2196(4) 0.0369(9) Uani 1 1 d .
C31 C 0.61206(15) 0.2408(5) -0.1619(6) 0.0317(12) Uani 1 1 d .
C32 C 0.64126(16) 0.2244(5) -0.0630(7) 0.0360(13) Uani 1 1 d .
H32 H 0.6478 0.1479 -0.0325 0.043 Uiso 1 1 calc R
C33 C 0.66185(16) 0.3218(5) -0.0057(6) 0.0308(12) Uani 1 1 d .
H33 H 0.6812 0.3104 0.0662 0.037 Uiso 1 1 calc R
C35 C 0.62392(15) 0.4494(4) -0.1613(6) 0.0311(12) Uani 1 1 d .
H35 H 0.6180 0.5251 -0.1962 0.037 Uiso 1 1 calc R
C34 C 0.65343(14) 0.4346(5) -0.0558(6) 0.0277(11) Uani 1 1 d .
C36 C 0.60325(16) 0.3528(5) -0.2152(6) 0.0333(13) Uani 1 1 d .
H36 H 0.5836 0.3631 -0.2864 0.040 Uiso 1 1 calc R

loop_
_atom_site_aniso_label
_atom_site_aniso_U_11
_atom_site_aniso_U_22
_atom_site_aniso_U_33
_atom_site_aniso_U_23
_atom_site_aniso_U_13
_atom_site_aniso_U_12
C1 0.026(3) 0.027(3) 0.021(2) -0.0008(19) -0.004(2) 0.005(2)
S101 0.0288(7) 0.0370(8) 0.0283(7) -0.0037(6) 0.0064(5) -0.0028(6)
C102 0.031(3) 0.070(5) 0.053(4) -0.009(3) -0.001(3) -0.012(3)
C103 0.040(3) 0.032(3) 0.043(3) -0.010(3) -0.013(3) -0.004(3)
S104 0.0393(8) 0.0354(8) 0.0249(7) -0.0012(6) -0.0084(6) 0.0063(6)
C11 0.025(3) 0.025(3) 0.022(2) 0.001(2) -0.002(2) -0.003(2)
C12 0.023(3) 0.028(3) 0.027(3) 0.000(2) 0.004(2) -0.002(2)
C13 0.040(3) 0.021(3) 0.028(3) 0.001(2) 0.000(2) 0.002(2)
C14 0.024(3) 0.020(2) 0.024(2) -0.0062(19) -0.002(2) 0.001(2)
C15 0.025(3) 0.034(3) 0.024(3) 0.002(2) 0.006(2) 0.003(2)
C16 0.030(3) 0.025(2) 0.026(3) -0.002(2) 0.001(2) 0.000(2)
O17 0.0273(19) 0.0265(19) 0.040(2) -0.0070(16) 0.0005(16) 0.0044(16)
C21 0.031(3) 0.022(2) 0.019(2) 0.0059(19) 0.000(2) 0.006(2)
C22 0.039(3) 0.016(2) 0.026(3) -0.0036(19) -0.002(2) -0.001(2)
C23 0.035(3) 0.023(3) 0.027(3) 0.000(2) -0.003(2) 0.001(2)
C24 0.030(3) 0.021(2) 0.028(3) 0.003(2) 0.001(2) 0.003(2)
C25 0.036(3) 0.020(2) 0.030(3) -0.002(2) -0.009(2) 0.000(2)
C26 0.031(3) 0.031(3) 0.022(2) -0.005(2) 0.004(2) 0.003(2)
O27 0.028(2) 0.032(2) 0.051(2) -0.0179(18) 0.0055(17) -0.0065(16)
C31 0.033(3) 0.026(3) 0.036(3) -0.010(2) 0.012(2) -0.002(2)
C32 0.038(3) 0.021(3) 0.049(4) -0.002(2) 0.004(3) 0.004(2)
C33 0.036(3) 0.023(3) 0.033(3) 0.002(2) -0.003(2) 0.008(2)
C35 0.039(3) 0.022(2) 0.032(3) 0.000(2) -0.009(2) 0.003(2)
C34 0.027(3) 0.028(3) 0.028(3) -0.007(2) 0.002(2) 0.001(2)
C36 0.042(3) 0.030(3) 0.028(3) -0.010(2) -0.009(2) 0.003(2)

loop_
_atom_type_symbol
_atom_type_description
_atom_type_scat_dispersion_real
_atom_type_scat_dispersion_imag
_atom_type_scat_source
C C 0.0033 0.0016 'International Tables Vol C Tables 4.2.6.8 and 6.1.1.4'
H H 0.0000 0.0000 'International Tables Vol C Tables 4.2.6.8 and 6.1.1.4'
O O 0.0106 0.0060 'International Tables Vol C Tables 4.2.6.8 and 6.1.1.4'
S S 0.1246 0.1234 'International Tables Vol C Tables 4.2.6.8 and 6.1.1.4'

loop_
_geom_angle_atom_site_label_1
_geom_angle_atom_site_label_2
_geom_angle_atom_site_label_3
_geom_angle
_geom_angle_site_symmetry_1
_geom_angle_site_symmetry_3
C11 C1 C34 111.9(4) . 5_665
C11 C1 S104 109.0(3) . .
C34 C1 S104 112.4(3) 5_665 .
C11 C1 S101 113.5(3) . .
C34 C1 S101 105.6(3) 5_665 .
S104 C1 S101 104.3(2) . .
C102 S101 C1 98.1(2) . .
C103 C102 S101 110.2(4) . .
C102 C103 S104 107.8(4) . .
C103 S104 C1 93.0(2) . .
C16 C11 C12 117.4(4) . .
C16 C11 C1 117.6(4) . .
C12 C11 C1 125.0(4) . .
C13 C12 C11 121.0(5) . .
C14 C13 C12 120.7(5) . .
O17 C14 C13 117.2(4) . .
O17 C14 C15 123.2(4) . .
C13 C14 C15 119.5(4) . .
C14 C15 C16 119.6(5) . .
C11 C16 C15 121.8(5) . .
C14 O17 C21 118.2(4) . .
C26 C21 C22 120.9(5) . .
C26 C21 O17 123.2(4) . .
C22 C21 O17 115.8(4) . .
C21 C22 C23 119.0(5) . .
C24 C23 C22 119.4(5) . .
C23 C24 C25 120.2(5) . .
C23 C24 O27 115.9(4) . .
C25 C24 O27 123.9(5) . .
C26 C25 C24 121.0(5) . .
C25 C26 C21 119.6(5) . .
C24 O27 C31 116.6(4) . .
C32 C31 C36 120.9(5) . .
C32 C31 O27 119.7(5) . .
C36 C31 O27 119.3(5) . .
C31 C32 C33 120.3(5) . .
C34 C33 C32 120.0(5) . .
C36 C35 C34 120.8(5) . .
C33 C34 C35 118.8(5) . .
C33 C34 C1 123.6(5) . 5_665
C35 C34 C1 117.5(4) . 5_665
C31 C36 C35 119.2(5) . .

loop_
_geom_bond_atom_site_label_1
_geom_bond_atom_site_label_2
_geom_bond_distance
_geom_bond_site_symmetry_2
C1 C11 1.522(7) .
C1 C34 1.529(7) 5_665
C1 S104 1.837(5) .
C1 S101 1.846(5) .
S101 C102 1.813(6) .
C102 C103 1.514(8) .
C103 S104 1.796(6) .
C11 C16 1.391(7) .
C11 C12 1.394(7) .
C12 C13 1.390(7) .
C13 C14 1.372(7) .
C14 O17 1.382(6) .
C14 C15 1.390(7) .
C15 C16 1.386(7) .
O17 C21 1.401(6) .
C21 C26 1.372(7) .
C21 C22 1.389(7) .
C22 C23 1.403(7) .
C23 C24 1.377(7) .
C24 C25 1.377(7) .
C24 O27 1.394(6) .
C25 C26 1.365(7) .
O27 C31 1.409(6) .
C31 C32 1.344(8) .
C31 C36 1.379(7) .
C32 C33 1.400(7) .
C33 C34 1.376(7) .
C35 C36 1.383(7) .
C35 C34 1.389(7) .
C34 C1 1.529(7) 5_665

loop_
_geom_torsion_atom_site_label_1
_geom_torsion_atom_site_label_2
_geom_torsion_atom_site_label_3
_geom_torsion_atom_site_label_4
_geom_torsion
_geom_torsion_site_symmetry_1
_geom_torsion_site_symmetry_4
C11 C1 S101 C102 -92.4(4) . .
C34 C1 S101 C102 144.7(4) 5_665 .
S104 C1 S101 C102 26.0(3) . .
C1 S101 C102 C103 6.3(5) . .
S101 C102 C103 S104 -37.9(6) . .
C102 C103 S104 C1 50.9(4) . .
C11 C1 S104 C103 77.7(4) . .
C34 C1 S104 C103 -157.7(4) 5_665 .
S101 C1 S104 C103 -43.8(3) . .
C34 C1 C11 C16 -50.8(6) 5_665 .
S104 C1 C11 C16 74.1(5) . .
S101 C1 C11 C16 -170.1(3) . .
C34 C1 C11 C12 128.0(5) 5_665 .
S104 C1 C11 C12 -107.1(5) . .
S101 C1 C11 C12 8.7(6) . .
C16 C11 C12 C13 0.5(7) . .
C1 C11 C12 C13 -178.3(4) . .
C11 C12 C13 C14 0.7(8) . .
C12 C13 C14 O17 -178.2(4) . .
C12 C13 C14 C15 -2.1(7) . .
O17 C14 C15 C16 178.1(4) . .
C13 C14 C15 C16 2.2(7) . .
C12 C11 C16 C15 -0.3(7) . .
C1 C11 C16 C15 178.5(4) . .
C14 C15 C16 C11 -1.0(7) . .
C13 C14 O17 C21 -154.3(4) . .
C15 C14 O17 C21 29.7(6) . .
C14 O17 C21 C26 51.7(6) . .
C14 O17 C21 C22 -132.4(4) . .
C26 C21 C22 C23 0.4(7) . .
O17 C21 C22 C23 -175.6(4) . .
C21 C22 C23 C24 0.7(7) . .
C22 C23 C24 C25 -1.4(7) . .
C22 C23 C24 O27 176.9(4) . .
C23 C24 C25 C26 1.0(8) . .
O27 C24 C25 C26 -177.2(5) . .
C24 C25 C26 C21 0.2(8) . .
C22 C21 C26 C25 -0.9(7) . .
O17 C21 C26 C25 174.8(4) . .
C23 C24 O27 C31 159.7(5) . .
C25 C24 O27 C31 -22.0(7) . .
C24 O27 C31 C32 117.7(5) . .
C24 O27 C31 C36 -66.4(6) . .
C36 C31 C32 C33 3.6(8) . .
O27 C31 C32 C33 179.5(5) . .
C31 C32 C33 C34 -3.0(8) . .
C32 C33 C34 C35 1.1(8) . .
C32 C33 C34 C1 -178.9(5) . 5_665
C36 C35 C34 C33 0.1(8) . .
C36 C35 C34 C1 -179.9(5) . 5_665
